data_4506441
loop_
_publ_author_name
'Zuo, Ya'
'Fang, Ming'
'Xiong, Gang'
'Shi, Peng-Fei'
'Zhao, Bin'
'Cui, Jian-Zhong'
'Cheng, Peng'

_publ_section_title
;
 Structural Diversity, Luminescence, and Magnetic Property: Series of
 Coordination Polymers with 2,2&#x2032;-Bipyridyl-4,4&#x2032;-Dicarboxylic
 Acid
;
_journal_issue 8
_journal_name_full 'Crystal Growth &amp; Design'
_journal_page_first 3917
_journal_paper_doi 10.1021/cg300323u
_journal_volume 12
_journal_year 2012
_chemical_formula_sum 'C12 H10 Mn N2 O6'
_chemical_formula_weight 333.16
_chemical_name_systematic
; 
 ? 
;
_space_group_IT_number 19
_symmetry_cell_setting orthorhombic
_symmetry_space_group_name_Hall 'P 2ac 2ab'
_symmetry_space_group_name_H-M 'P 21 21 21'
_atom_sites_solution_hydrogens geom
_atom_sites_solution_primary direct
_atom_sites_solution_secondary difmap
_audit_creation_method SHELXL-97
_cell_angle_alpha 90.00
_cell_angle_beta 90.00
_cell_angle_gamma 90.00
_cell_formula_units_Z 4
_cell_length_a 6.7519(14)
_cell_length_b 13.246(3)
_cell_length_c 13.270(3)
_cell_measurement_temperature 293(2)
_cell_volume 1186.8(5)
_computing_cell_refinement 'Bruker XSCANS'
_computing_data_collection 'Bruker XSCANS'
_computing_data_reduction 'Bruker SHELXTL'
_computing_molecular_graphics 'Bruker SHELXTL'
_computing_publication_material 'Bruker SHELXTL'
_computing_structure_refinement 'SHELXL-97 (Sheldrick, 1997)'
_computing_structure_solution 'SHELXS-97 (Sheldrick, 1990)'
_diffrn_ambient_temperature 293(2)
_diffrn_measured_fraction_theta_full 0.999
_diffrn_measured_fraction_theta_max 0.999
_diffrn_measurement_device_type 'Bruker P4'
_diffrn_measurement_method '\w scans'
_diffrn_radiation_monochromator graphite
_diffrn_radiation_source 'fine-focus sealed tube'
_diffrn_radiation_type MoK\a
_diffrn_radiation_wavelength 0.71073
_diffrn_reflns_av_R_equivalents 0.0965
_diffrn_reflns_av_sigmaI/netI 0.1200
_diffrn_reflns_limit_h_max 7
_diffrn_reflns_limit_h_min -8
_diffrn_reflns_limit_k_max 15
_diffrn_reflns_limit_k_min -15
_diffrn_reflns_limit_l_max 14
_diffrn_reflns_limit_l_min -15
_diffrn_reflns_number 8099
_diffrn_reflns_theta_full 25.01
_diffrn_reflns_theta_max 25.01
_diffrn_reflns_theta_min 2.17
_exptl_absorpt_coefficient_mu 1.145
_exptl_absorpt_correction_T_max 1.00000
_exptl_absorpt_correction_T_min 0.75863
_exptl_absorpt_correction_type multi-scan
_exptl_absorpt_process_details SADABS
_exptl_crystal_density_diffrn 1.864
_exptl_crystal_density_method 'not measured'
_exptl_crystal_F_000 676
_exptl_crystal_size_max 0.12
_exptl_crystal_size_mid 0.10
_exptl_crystal_size_min 0.10
_refine_diff_density_max 1.045
_refine_diff_density_min -0.973
_refine_diff_density_rms 0.129
_refine_ls_abs_structure_details 'Flack H D (1983), Acta Cryst. A39, 876-881'
_refine_ls_abs_structure_Flack 0.53(4)
_refine_ls_extinction_method none
_refine_ls_goodness_of_fit_ref 1.056
_refine_ls_hydrogen_treatment constr
_refine_ls_matrix_type full
_refine_ls_number_parameters 190
_refine_ls_number_reflns 2093
_refine_ls_number_restraints 0
_refine_ls_restrained_S_all 1.056
_refine_ls_R_factor_all 0.0813
_refine_ls_R_factor_gt 0.0650
_refine_ls_shift/su_max 0.000
_refine_ls_shift/su_mean 0.000
_refine_ls_structure_factor_coef Fsqd
_refine_ls_weighting_details 'calc w=1/[\s^2^(Fo^2^)+(0.0964P)^2^+0.0000P] where P=(Fo^2^+2Fc^2^)/3'
_refine_ls_weighting_scheme calc
_refine_ls_wR_factor_gt 0.1599
_refine_ls_wR_factor_ref 0.1741
_reflns_number_gt 1724
_reflns_number_total 2093
_reflns_threshold_expression >2sigma(I)
_cod_data_source_file cg300323u_si_002.cif
_cod_data_source_block 5
_cod_depositor_comments
;
The following automatic conversions were performed:

'_symmetry_cell_setting' value 'Orthorhombic' changed to
'orthorhombic' according to
/home/saulius/struct/CIF-dictionaries/cif_core.dic dictionary named
'cif_core.dic' version 2.4.2 from
2011-04-26.

'_exptl_absorpt_correction_type' value 'Multi-scan'
changed to 'multi-scan' according to
/home/saulius/struct/CIF-dictionaries/cif_core.dic dictionary named
'cif_core.dic' version 2.4.2 from
2011-04-26.

'_refine_ls_hydrogen_treatment' value 'CONSTR' changed
to 'constr' according to
/home/saulius/struct/CIF-dictionaries/cif_core.dic dictionary named
'cif_core.dic' version 2.4.2 from 2011-04-26.

Automatic conversion script
Id: cif_fix_values 1891 2012-01-12 08:04:46Z andrius 
;
_cod_original_cell_volume 1186.9(4)
_cod_original_sg_symbol_H-M P2(1)2(1)2(1)
_cod_database_code 4506441

loop_
_symmetry_equiv_pos_as_xyz
'x, y, z'
'-x+1/2, -y, z+1/2'
'-x, y+1/2, -z+1/2'
'x+1/2, -y+1/2, -z'

loop_
_atom_site_label
_atom_site_type_symbol
_atom_site_fract_x
_atom_site_fract_y
_atom_site_fract_z
_atom_site_U_iso_or_equiv
_atom_site_adp_type
_atom_site_occupancy
_atom_site_symmetry_multiplicity
_atom_site_calc_flag
_atom_site_refinement_flags
Mn1 Mn 0.07130(17) -0.12145(7) 0.48887(6) 0.0204(3) Uani 1 1 d .
C1 C -0.0286(11) 0.0721(5) 0.3687(5) 0.0223(16) Uani 1 1 d .
C2 C -0.0590(11) 0.1355(5) 0.2877(4) 0.0208(15) Uani 1 1 d .
H2 H -0.0462 0.2048 0.2964 0.025 Uiso 1 1 calc R
C3 C -0.1080(10) 0.0980(5) 0.1941(4) 0.0191(15) Uani 1 1 d .
C4 C -0.1197(11) -0.0052(5) 0.1828(5) 0.0258(17) Uani 1 1 d .
H4 H -0.1527 -0.0338 0.1210 0.031 Uiso 1 1 calc R
C5 C -0.0813(12) -0.0652(5) 0.2655(4) 0.0216(15) Uani 1 1 d .
H5 H -0.0882 -0.1348 0.2575 0.026 Uiso 1 1 calc R
C6 C -0.1469(12) 0.1687(5) 0.1083(5) 0.0238(17) Uani 1 1 d .
C7 C 0.0127(10) 0.1101(5) 0.4728(4) 0.0210(15) Uani 1 1 d .
C8 C -0.0053(11) 0.2110(5) 0.4978(4) 0.0207(15) Uani 1 1 d .
H8 H -0.0358 0.2581 0.4481 0.025 Uiso 1 1 calc R
C9 C 0.0218(11) 0.2421(5) 0.5961(4) 0.0196(16) Uani 1 1 d .
C10 C 0.0733(12) 0.1706(5) 0.6671(4) 0.0218(15) Uani 1 1 d .
H10 H 0.0924 0.1891 0.7340 0.026 Uiso 1 1 calc R
C11 C 0.0961(11) 0.0713(5) 0.6375(4) 0.0208(16) Uani 1 1 d .
H11 H 0.1340 0.0239 0.6855 0.025 Uiso 1 1 calc R
C12 C -0.0120(11) 0.3527(5) 0.6224(4) 0.0233(17) Uani 1 1 d .
N1 N 0.0658(9) 0.0405(4) 0.5427(4) 0.0203(12) Uani 1 1 d .
N2 N -0.0343(8) -0.0289(4) 0.3574(4) 0.0193(13) Uani 1 1 d .
O1 O 0.3772(7) -0.1004(3) 0.4354(3) 0.0277(12) Uani 1 1 d .
O2 O 0.1455(7) -0.2115(4) 0.6209(3) 0.0259(12) Uani 1 1 d .
O3 O -0.0492(8) 0.2507(3) 0.1090(3) 0.0211(11) Uani 1 1 d .
O4 O -0.2732(7) 0.1429(3) 0.0424(3) 0.0231(11) Uani 1 1 d .
O5 O -0.0559(8) 0.3747(3) 0.7110(3) 0.0287(12) Uani 1 1 d .
O6 O 0.0105(7) 0.4137(3) 0.5503(3) 0.0261(13) Uani 1 1 d .

loop_
_atom_site_aniso_label
_atom_site_aniso_U_11
_atom_site_aniso_U_22
_atom_site_aniso_U_33
_atom_site_aniso_U_23
_atom_site_aniso_U_13
_atom_site_aniso_U_12
Mn1 0.0295(7) 0.0181(5) 0.0135(5) 0.0002(4) -0.0001(4) 0.0005(5)
C1 0.033(4) 0.017(3) 0.016(3) 0.001(3) -0.003(3) -0.004(3)
C2 0.028(4) 0.020(3) 0.015(3) -0.001(2) 0.001(3) -0.003(3)
C3 0.019(4) 0.024(3) 0.014(3) 0.001(2) 0.001(3) 0.005(3)
C4 0.036(5) 0.025(4) 0.017(3) -0.002(3) -0.004(3) 0.001(3)
C5 0.034(4) 0.015(3) 0.016(3) 0.002(2) 0.001(3) 0.003(3)
C6 0.034(5) 0.024(4) 0.013(3) -0.003(3) 0.001(3) 0.008(3)
C7 0.023(4) 0.026(3) 0.013(3) 0.004(3) 0.001(3) 0.001(3)
C8 0.033(4) 0.017(3) 0.012(3) 0.005(3) 0.005(3) -0.002(3)
C9 0.025(4) 0.020(3) 0.014(3) -0.001(3) 0.001(3) -0.005(3)
C10 0.028(4) 0.022(3) 0.015(3) -0.003(2) 0.000(3) 0.000(4)
C11 0.031(4) 0.022(3) 0.010(3) 0.002(2) -0.004(3) 0.003(3)
C12 0.033(5) 0.023(3) 0.014(3) 0.000(3) 0.000(3) 0.006(3)
N1 0.027(3) 0.017(3) 0.017(3) 0.001(2) 0.001(2) 0.003(3)
N2 0.024(4) 0.020(3) 0.014(3) 0.002(2) -0.002(2) 0.003(3)
O1 0.029(3) 0.030(3) 0.023(2) 0.003(2) 0.000(2) 0.005(2)
O2 0.032(3) 0.032(3) 0.014(2) 0.005(2) 0.001(2) 0.012(2)
O3 0.031(3) 0.018(2) 0.014(2) 0.0014(17) -0.001(2) -0.004(2)
O4 0.020(3) 0.030(3) 0.018(2) 0.0027(19) -0.003(2) 0.002(2)
O5 0.048(3) 0.021(2) 0.018(2) -0.0020(19) 0.007(2) 0.005(3)
O6 0.045(4) 0.019(2) 0.015(2) -0.0004(19) 0.004(2) 0.004(2)

loop_
_atom_type_symbol
_atom_type_description
_atom_type_scat_dispersion_real
_atom_type_scat_dispersion_imag
_atom_type_scat_source
C C 0.0033 0.0016 'International Tables Vol C Tables 4.2.6.8 and 6.1.1.4'
H H 0.0000 0.0000 'International Tables Vol C Tables 4.2.6.8 and 6.1.1.4'
N N 0.0061 0.0033 'International Tables Vol C Tables 4.2.6.8 and 6.1.1.4'
O O 0.0106 0.0060 'International Tables Vol C Tables 4.2.6.8 and 6.1.1.4'
Mn Mn 0.3368 0.7283 'International Tables Vol C Tables 4.2.6.8 and 6.1.1.4'

loop_
_geom_angle_atom_site_label_1
_geom_angle_atom_site_label_2
_geom_angle_atom_site_label_3
_geom_angle
_geom_angle_site_symmetry_1
_geom_angle_site_symmetry_3
O3 Mn1 O4 91.78(18) 3_545 2_455
O3 Mn1 O2 94.08(17) 3_545 .
O4 Mn1 O2 82.96(18) 2_455 .
O3 Mn1 O1 88.29(19) 3_545 .
O4 Mn1 O1 179.44(17) 2_455 .
O2 Mn1 O1 96.48(18) . .
O3 Mn1 N2 86.44(18) 3_545 .
O4 Mn1 N2 91.81(19) 2_455 .
O2 Mn1 N2 174.8(2) . .
O1 Mn1 N2 88.75(19) . .
O3 Mn1 N1 160.29(18) 3_545 .
O4 Mn1 N1 90.3(2) 2_455 .
O2 Mn1 N1 105.63(19) . .
O1 Mn1 N1 89.8(2) . .
N2 Mn1 N1 73.90(19) . .
N2 C1 C2 120.9(6) . .
N2 C1 C7 116.2(6) . .
C2 C1 C7 122.9(6) . .
C3 C2 C1 121.2(6) . .
C4 C3 C2 118.0(6) . .
C4 C3 C6 121.9(6) . .
C2 C3 C6 120.1(6) . .
C3 C4 C5 118.3(6) . .
N2 C5 C4 124.0(6) . .
O4 C6 O3 125.8(6) . .
O4 C6 C3 118.2(6) . .
O3 C6 C3 116.0(6) . .
N1 C7 C8 121.1(6) . .
N1 C7 C1 116.9(6) . .
C8 C7 C1 122.0(6) . .
C9 C8 C7 120.2(6) . .
C10 C9 C8 118.3(6) . .
C10 C9 C12 122.8(6) . .
C8 C9 C12 118.9(5) . .
C9 C10 C11 119.2(6) . .
N1 C11 C10 122.7(6) . .
O5 C12 O6 126.5(6) . .
O5 C12 C9 118.4(5) . .
O6 C12 C9 115.1(5) . .
C11 N1 C7 118.4(5) . .
C11 N1 Mn1 125.7(4) . .
C7 N1 Mn1 115.7(4) . .
C1 N2 C5 117.5(5) . .
C1 N2 Mn1 116.5(4) . .
C5 N2 Mn1 125.6(4) . .
C6 O3 Mn1 129.5(4) . 3
C6 O4 Mn1 153.1(4) . 2_454

loop_
_geom_bond_atom_site_label_1
_geom_bond_atom_site_label_2
_geom_bond_distance
_geom_bond_site_symmetry_2
Mn1 O3 2.139(4) 3_545
Mn1 O4 2.153(5) 2_455
Mn1 O2 2.177(4) .
Mn1 O1 2.202(5) .
Mn1 N2 2.248(5) .
Mn1 N1 2.261(5) .
C1 N2 1.347(8) .
C1 C2 1.380(8) .
C1 C7 1.497(8) .
C2 C3 1.378(8) .
C3 C4 1.377(9) .
C3 C6 1.497(9) .
C4 C5 1.380(9) .
C5 N2 1.348(8) .
C6 O4 1.268(8) .
C6 O3 1.272(8) .
C7 N1 1.355(8) .
C7 C8 1.383(9) .
C8 C9 1.381(8) .
C9 C10 1.380(9) .
C9 C12 1.523(9) .
C10 C11 1.381(9) .
C11 N1 1.339(8) .
C12 O5 1.247(7) .
C12 O6 1.261(7) .
O3 Mn1 2.139(4) 3
O4 Mn1 2.153(5) 2_454
